data_4331012
loop_
_publ_author_name
'Aline Arnold'
'Christian Limberg'
'Ramona Metzinger'

_publ_contact_author_address
;
      Institut fuer Chemie
      Humboldt Universitaet zu Berlin
      Brook-Taylor-Str. 2
      12489 Berlin
      Germany
;
_publ_contact_author_email ramona.metzinger@chemie.hu-berlin.de
_publ_contact_author_fax 0049-30-20936966
_publ_contact_author_name 'Ramona Metzinger'
_publ_contact_author_phone 0049-30-20937391
_publ_section_title
;
 Chiral Tripodal Ligand Containing Three N-Heterocyclic Donor Functions
 and Its Copper Complexes: Crystallization of [LCuI]22+/[L2CuII]2+
 Stereoisomers and Tyrosinase Activity
;
_journal_name_full 'Inorganic Chemistry'
_journal_page_first 12210
_journal_page_last 12217
_journal_paper_doi 10.1021/ic301391s
_journal_volume 51
_journal_year 2012
_chemical_formula_moiety 'C55 H50 Cu2 F3 N10 O7 S, C F3 O3 S, C4 H10 O, C2 H3 N'
_chemical_formula_sum 'C62 H63 Cu2 F6 N11 O11 S2'
_chemical_formula_weight 1443.43
_chemical_name_systematic
; 
 ? 
;
_space_group_IT_number 14
_symmetry_cell_setting monoclinic
_symmetry_space_group_name_Hall '-P 2ybc'
_symmetry_space_group_name_H-M 'P 1 21/c 1'
_atom_sites_solution_hydrogens geom
_atom_sites_solution_primary direct
_atom_sites_solution_secondary difmap
_audit_creation_method SHELXL-97
_cell_angle_alpha 90.00
_cell_angle_beta 91.046(4)
_cell_angle_gamma 90.00
_cell_formula_units_Z 4
_cell_length_a 11.0535(5)
_cell_length_b 17.6171(13)
_cell_length_c 33.4948(19)
_cell_measurement_reflns_used 13424
_cell_measurement_temperature 100(2)
_cell_measurement_theta_max 27.20
_cell_measurement_theta_min 3.21
_cell_volume 6521.4(7)
_computing_cell_refinement 'X-AREA (Stoe & Cie, 2002)'
_computing_data_collection 'X-AREA (Stoe & Cie, 2002)'
_computing_data_reduction 'X-RED (Stoe & Cie, 2002)'
_computing_molecular_graphics 'PLATON, 1990'
_computing_publication_material 'PLATON, 1990'
_computing_structure_refinement 'SHELXL97 (Sheldrick, 1997)'
_computing_structure_solution 'SHELXS97 (Sheldrick, 1997)'
_diffrn_ambient_temperature 100(2)
_diffrn_detector_area_resol_mean 6.67
_diffrn_measured_fraction_theta_full 0.998
_diffrn_measured_fraction_theta_max 0.998
_diffrn_measurement_device 'Stoe IPDS-2t diffractometer'
_diffrn_measurement_method '\w-rotation,\w-incr.=1\%,319 exposures'
_diffrn_radiation_collimation '0.5 mm diameter monocapillary'
_diffrn_radiation_monochromator 'planar graphite'
_diffrn_radiation_source 'long fine focus sealed x-ray tube'
_diffrn_radiation_type MoK\a
_diffrn_radiation_wavelength 0.71073
_diffrn_reflns_av_R_equivalents 0.0974
_diffrn_reflns_av_sigmaI/netI 0.0468
_diffrn_reflns_limit_h_max 13
_diffrn_reflns_limit_h_min -13
_diffrn_reflns_limit_k_max 21
_diffrn_reflns_limit_k_min -21
_diffrn_reflns_limit_l_max 39
_diffrn_reflns_limit_l_min -41
_diffrn_reflns_number 89221
_diffrn_reflns_theta_full 25.00
_diffrn_reflns_theta_max 26.00
_diffrn_reflns_theta_min 3.19
_diffrn_standards_decay_% 'no decay'
_diffrn_standards_interval_count 0
_diffrn_standards_interval_time 0
_diffrn_standards_number 0
_exptl_absorpt_coefficient_mu 0.801
_exptl_absorpt_correction_type none
_exptl_absorpt_process_details none
_exptl_crystal_colour yellow
_exptl_crystal_density_diffrn 1.470
_exptl_crystal_description needle
_exptl_crystal_F_000 2976
_exptl_crystal_size_max 0.16
_exptl_crystal_size_mid 0.09
_exptl_crystal_size_min 0.06
_refine_diff_density_max 1.052
_refine_diff_density_min -0.775
_refine_diff_density_rms 0.072
_refine_ls_extinction_method none
_refine_ls_goodness_of_fit_ref 1.083
_refine_ls_hydrogen_treatment constr
_refine_ls_matrix_type full
_refine_ls_number_parameters 856
_refine_ls_number_reflns 12809
_refine_ls_number_restraints 0
_refine_ls_restrained_S_all 1.083
_refine_ls_R_factor_all 0.0762
_refine_ls_R_factor_gt 0.0590
_refine_ls_shift/su_max 0.001
_refine_ls_shift/su_mean 0.000
_refine_ls_structure_factor_coef Fsqd
_refine_ls_weighting_details 'calc w=1/[\s^2^(Fo^2^)+(0.0621P)^2^+9.3406P] where P=(Fo^2^+2Fc^2^)/3'
_refine_ls_weighting_scheme calc
_refine_ls_wR_factor_gt 0.1425
_refine_ls_wR_factor_ref 0.1508
_reflns_number_gt 10033
_reflns_number_total 12809
_reflns_threshold_expression >2sigma(I)
_cod_data_source_file ic301391s_si_001_6.cif
_cod_data_source_block moni133_2_complex5
_cod_database_code 4331012

loop_
_symmetry_equiv_pos_as_xyz
'x, y, z'
'-x, y+1/2, -z+1/2'
'-x, -y, -z'
'x, -y-1/2, z-1/2'

loop_
_atom_site_label
_atom_site_type_symbol
_atom_site_fract_x
_atom_site_fract_y
_atom_site_fract_z
_atom_site_U_iso_or_equiv
_atom_site_adp_type
_atom_site_occupancy
_atom_site_symmetry_multiplicity
_atom_site_calc_flag
_atom_site_refinement_flags
C1 C 0.4021(3) 0.2391(2) 0.10273(11) 0.0355(8) Uani 1 1 d .
C2 C 0.3479(3) 0.1796(2) 0.08340(11) 0.0381(8) Uani 1 1 d .
C3 C 0.2797(3) 0.1866(2) 0.14561(11) 0.0362(8) Uani 1 1 d .
C4 C 0.2032(4) 0.0766(3) 0.10237(13) 0.0500(10) Uani 1 1 d .
H4A H 0.1241 0.0790 0.1150 0.075 Uiso 1 1 calc R
H4B H 0.2486 0.0330 0.1129 0.075 Uiso 1 1 calc R
H4C H 0.1919 0.0711 0.0734 0.075 Uiso 1 1 calc R
C5 C 0.0715(4) 0.3663(3) 0.07055(13) 0.0468(10) Uani 1 1 d .
C6 C 0.3481(4) 0.1563(2) 0.04087(12) 0.0396(8) Uani 1 1 d .
C7 C 0.2563(4) 0.1828(2) 0.01517(13) 0.0453(9) Uani 1 1 d .
H7 H 0.1946 0.2145 0.0254 0.054 Uiso 1 1 calc R
C8 C 0.2538(4) 0.1636(3) -0.02492(13) 0.0507(10) Uani 1 1 d .
H8 H 0.1908 0.1821 -0.0420 0.061 Uiso 1 1 calc R
C9 C 0.3425(5) 0.1177(3) -0.04006(13) 0.0536(11) Uani 1 1 d .
H9 H 0.3407 0.1041 -0.0675 0.064 Uiso 1 1 calc R
C10 C 0.4350(5) 0.0912(3) -0.01505(13) 0.0542(11) Uani 1 1 d .
H10 H 0.4969 0.0601 -0.0256 0.065 Uiso 1 1 calc R
C11 C 0.4376(4) 0.1099(2) 0.02522(13) 0.0464(10) Uani 1 1 d .
H11 H 0.5006 0.0910 0.0421 0.056 Uiso 1 1 calc R
C12 C 0.5009(3) 0.3670(2) 0.10046(11) 0.0331(7) Uani 1 1 d .
C13 C 0.5985(3) 0.4117(2) 0.08979(11) 0.0368(8) Uani 1 1 d .
H13 H 0.5987 0.4642 0.0962 0.044 Uiso 1 1 calc R
C14 C 0.6957(4) 0.3806(2) 0.07000(12) 0.0426(9) Uani 1 1 d .
H14 H 0.7623 0.4119 0.0633 0.051 Uiso 1 1 calc R
C15 C 0.6965(3) 0.3047(2) 0.05996(12) 0.0429(9) Uani 1 1 d .
H15 H 0.7633 0.2836 0.0464 0.051 Uiso 1 1 calc R
C16 C 0.5986(3) 0.2594(2) 0.06990(12) 0.0395(8) Uani 1 1 d .
H16 H 0.5990 0.2071 0.0630 0.047 Uiso 1 1 calc R
C17 C 0.4995(3) 0.2895(2) 0.08983(11) 0.0356(8) Uani 1 1 d .
C18 C 0.3649(4) 0.5184(2) 0.05163(11) 0.0405(9) Uani 1 1 d .
H18 H 0.3225 0.4724 0.0467 0.049 Uiso 1 1 calc R
C19 C 0.4138(4) 0.5633(2) 0.02370(12) 0.0433(9) Uani 1 1 d .
H19 H 0.4122 0.5549 -0.0043 0.052 Uiso 1 1 calc R
C21 C 0.4462(3) 0.6139(2) 0.08296(11) 0.0365(8) Uani 1 1 d .
C22 C 0.5399(4) 0.6816(3) 0.02342(13) 0.0501(10) Uani 1 1 d .
H22A H 0.5554 0.6654 -0.0040 0.075 Uiso 1 1 calc R
H22B H 0.6170 0.6880 0.0379 0.075 Uiso 1 1 calc R
H22C H 0.4960 0.7299 0.0230 0.075 Uiso 1 1 calc R
C23 C 0.4887(3) 0.6689(2) 0.11524(11) 0.0369(8) Uani 1 1 d .
C24 C 0.3648(4) 0.7701(3) 0.08956(14) 0.0491(10) Uani 1 1 d .
H24A H 0.3137 0.7706 0.1132 0.074 Uiso 1 1 calc R
H24B H 0.3295 0.7360 0.0694 0.074 Uiso 1 1 calc R
H24C H 0.3701 0.8215 0.0786 0.074 Uiso 1 1 calc R
C25 C 0.6215(3) 0.6506(2) 0.12558(11) 0.0378(8) Uani 1 1 d .
C26 C 0.7154(4) 0.7010(2) 0.11984(12) 0.0427(9) Uani 1 1 d .
H26 H 0.7007 0.7511 0.1104 0.051 Uiso 1 1 calc R
C27 C 0.8319(4) 0.6757(3) 0.12828(13) 0.0482(10) Uani 1 1 d .
H27 H 0.8992 0.7085 0.1251 0.058 Uiso 1 1 calc R
C28 C 0.8483(4) 0.6023(3) 0.14138(13) 0.0496(10) Uani 1 1 d .
H28 H 0.9274 0.5832 0.1465 0.060 Uiso 1 1 calc R
C29 C 0.7484(4) 0.5568(2) 0.14696(13) 0.0462(9) Uani 1 1 d .
H29 H 0.7607 0.5066 0.1566 0.055 Uiso 1 1 calc R
C30 C 0.4157(3) 0.6623(2) 0.15344(11) 0.0363(8) Uani 1 1 d .
C31 C 0.2962(3) 0.6251(2) 0.20069(11) 0.0363(8) Uani 1 1 d .
C32 C 0.3377(3) 0.6952(2) 0.21141(11) 0.0365(8) Uani 1 1 d .
C33 C 0.4817(4) 0.7894(2) 0.18231(14) 0.0479(10) Uani 1 1 d .
H33A H 0.4387 0.8271 0.1659 0.072 Uiso 1 1 calc R
H33B H 0.5629 0.7815 0.1718 0.072 Uiso 1 1 calc R
H33C H 0.4881 0.8077 0.2099 0.072 Uiso 1 1 calc R
C34 C 0.3044(3) 0.7432(2) 0.24577(11) 0.0374(8) Uani 1 1 d .
C35 C 0.3800(4) 0.7515(2) 0.27919(12) 0.0442(9) Uani 1 1 d .
H35 H 0.4583 0.7293 0.2796 0.053 Uiso 1 1 calc R
C36 C 0.3406(4) 0.7922(3) 0.31193(13) 0.0491(10) Uani 1 1 d .
H36 H 0.3924 0.7979 0.3347 0.059 Uiso 1 1 calc R
C37 C 0.2263(4) 0.8246(2) 0.31177(13) 0.0467(10) Uani 1 1 d .
H37 H 0.1998 0.8523 0.3343 0.056 Uiso 1 1 calc R
C38 C 0.1514(4) 0.8166(2) 0.27864(13) 0.0443(9) Uani 1 1 d .
H38 H 0.0731 0.8388 0.2785 0.053 Uiso 1 1 calc R
C39 C 0.1896(4) 0.7761(2) 0.24548(12) 0.0400(8) Uani 1 1 d .
H39 H 0.1376 0.7709 0.2227 0.048 Uiso 1 1 calc R
C40 C 0.2187(4) 0.5680(2) 0.26363(12) 0.0408(9) Uani 1 1 d .
H40 H 0.2799 0.5940 0.2785 0.049 Uiso 1 1 calc R
C41 C 0.2110(3) 0.5769(2) 0.22244(11) 0.0362(8) Uani 1 1 d .
C42 C 0.1194(3) 0.5391(2) 0.20110(12) 0.0386(8) Uani 1 1 d .
H42 H 0.1119 0.5455 0.1730 0.046 Uiso 1 1 calc R
C43 C 0.0388(3) 0.4919(2) 0.22096(12) 0.0414(9) Uani 1 1 d .
H43 H -0.0229 0.4659 0.2063 0.050 Uiso 1 1 calc R
C44 C 0.0487(4) 0.4831(2) 0.26166(12) 0.0422(9) Uani 1 1 d .
H44 H -0.0058 0.4504 0.2750 0.051 Uiso 1 1 calc R
C45 C 0.1371(4) 0.5211(2) 0.28336(12) 0.0420(9) Uani 1 1 d .
H45 H 0.1423 0.5155 0.3115 0.050 Uiso 1 1 calc R
C46 C 0.2153(3) 0.2295(2) 0.21486(11) 0.0375(8) Uani 1 1 d .
C47 C 0.2168(3) 0.1656(2) 0.18420(12) 0.0371(8) Uani 1 1 d .
C48 C 0.0172(4) 0.1922(2) 0.15743(13) 0.0458(9) Uani 1 1 d .
H48A H 0.0184 0.2399 0.1725 0.069 Uiso 1 1 calc R
H48B H -0.0652 0.1715 0.1568 0.069 Uiso 1 1 calc R
H48C H 0.0433 0.2017 0.1301 0.069 Uiso 1 1 calc R
C49 C 0.2835(3) 0.0976(2) 0.20404(12) 0.0373(8) Uani 1 1 d .
C50 C 0.2418(4) 0.0244(2) 0.19983(13) 0.0438(9) Uani 1 1 d .
H50 H 0.1733 0.0132 0.1833 0.053 Uiso 1 1 calc R
C51 C 0.3032(4) -0.0326(3) 0.22050(14) 0.0486(10) Uani 1 1 d .
H51 H 0.2779 -0.0839 0.2180 0.058 Uiso 1 1 calc R
C52 C 0.4003(4) -0.0143(2) 0.24450(14) 0.0490(10) Uani 1 1 d .
H52 H 0.4423 -0.0524 0.2593 0.059 Uiso 1 1 calc R
C53 C 0.4360(4) 0.0609(3) 0.24676(13) 0.0472(10) Uani 1 1 d .
H53 H 0.5039 0.0734 0.2633 0.057 Uiso 1 1 calc R
C54 C 0.2515(3) 0.3301(2) 0.25030(11) 0.0399(8) Uani 1 1 d .
H54 H 0.2826 0.3781 0.2584 0.048 Uiso 1 1 calc R
C55 C 0.1776(4) 0.2861(2) 0.27212(12) 0.0406(9) Uani 1 1 d .
H55 H 0.1474 0.2969 0.2979 0.049 Uiso 1 1 calc R
C56 C 0.0814(4) 0.1586(2) 0.26325(13) 0.0466(9) Uani 1 1 d .
H56A H 0.1328 0.1137 0.2669 0.070 Uiso 1 1 calc R
H56B H 0.0176 0.1477 0.2434 0.070 Uiso 1 1 calc R
H56C H 0.0446 0.1719 0.2887 0.070 Uiso 1 1 calc R
C57 C 0.5431(6) 0.0315(5) 0.13534(18) 0.092(2) Uani 1 1 d .
H57A H 0.5126 -0.0125 0.1203 0.138 Uiso 1 1 calc R
H57B H 0.4931 0.0760 0.1290 0.138 Uiso 1 1 calc R
H57C H 0.5396 0.0209 0.1640 0.138 Uiso 1 1 calc R
C58 C 0.6695(5) 0.0467(4) 0.12432(16) 0.0724(15) Uani 1 1 d .
H58A H 0.7008 0.0905 0.1399 0.087 Uiso 1 1 calc R
H58B H 0.7202 0.0020 0.1310 0.087 Uiso 1 1 calc R
C59 C 0.7976(5) 0.0780(4) 0.07169(19) 0.0812(17) Uani 1 1 d .
H59C H 0.8523 0.0364 0.0804 0.097 Uiso 1 1 calc R
H59D H 0.8263 0.1257 0.0843 0.097 Uiso 1 1 calc R
C60 C 0.7994(6) 0.0855(4) 0.0271(2) 0.095(2) Uani 1 1 d .
H60A H 0.8826 0.0943 0.0186 0.143 Uiso 1 1 calc R
H60B H 0.7483 0.1282 0.0188 0.143 Uiso 1 1 calc R
H60C H 0.7686 0.0386 0.0148 0.143 Uiso 1 1 calc R
C61 C 0.0600(4) 0.8755(3) 0.08120(15) 0.0547(11) Uani 1 1 d .
C62 C 0.8821(6) 0.5762(3) 0.04069(15) 0.0646(13) Uani 1 1 d .
C63 C 1.0097(6) 0.5966(4) 0.04976(17) 0.0775(16) Uani 1 1 d .
H63A H 1.0173 0.6519 0.0515 0.116 Uiso 1 1 calc R
H63B H 1.0614 0.5776 0.0285 0.116 Uiso 1 1 calc R
H63C H 1.0349 0.5738 0.0753 0.116 Uiso 1 1 calc R
Cu1 Cu 0.34468(4) 0.34195(3) 0.167761(13) 0.03414(12) Uani 1 1 d .
Cu2 Cu 0.36612(4) 0.50156(3) 0.139856(13) 0.03458(12) Uani 1 1 d .
F1 F 0.0147(2) 0.41013(16) 0.04389(7) 0.0574(7) Uani 1 1 d .
F2 F 0.0104(2) 0.30068(15) 0.07164(8) 0.0578(7) Uani 1 1 d .
F3 F 0.1811(2) 0.35085(15) 0.05632(8) 0.0559(6) Uani 1 1 d .
F10 F 0.1756(3) 0.89602(19) 0.08167(10) 0.0753(9) Uani 1 1 d .
F11 F 0.0035(3) 0.9212(2) 0.05573(9) 0.0765(9) Uani 1 1 d .
F12 F 0.0559(3) 0.8058(2) 0.06562(11) 0.0886(10) Uani 1 1 d .
N1 N 0.3570(3) 0.24368(18) 0.14115(9) 0.0357(7) Uani 1 1 d .
N2 N 0.2709(3) 0.14678(18) 0.11101(10) 0.0391(7) Uani 1 1 d .
N3 N 0.3461(3) 0.60490(18) 0.16438(9) 0.0362(7) Uani 1 1 d .
N4 N 0.4153(3) 0.71793(18) 0.18132(10) 0.0370(7) Uani 1 1 d .
N5 N 0.2748(3) 0.29473(18) 0.21453(9) 0.0366(7) Uani 1 1 d .
N6 N 0.1551(3) 0.22238(19) 0.24944(10) 0.0395(7) Uani 1 1 d .
N7 N 0.3864(3) 0.55026(18) 0.08860(9) 0.0373(7) Uani 1 1 d .
N8 N 0.4668(3) 0.62375(19) 0.04346(9) 0.0403(7) Uani 1 1 d .
N9 N 0.3795(3) 0.11676(19) 0.22686(10) 0.0421(8) Uani 1 1 d .
N11 N 0.6355(3) 0.57988(19) 0.13948(10) 0.0416(7) Uani 1 1 d .
N19 N 0.7837(5) 0.5618(3) 0.03375(14) 0.0761(13) Uani 1 1 d .
O1 O 0.3551(2) 0.44367(15) 0.18798(8) 0.0384(6) Uani 1 1 d .
H120 H 0.3073 0.4563 0.1995 0.046 Uiso 1 1 d R
O2 O 0.4092(2) 0.39620(14) 0.12212(8) 0.0362(6) Uani 1 1 d .
O4 O 0.1584(2) 0.47606(16) 0.11186(8) 0.0410(6) Uani 1 1 d .
O3 O 0.1371(2) 0.35338(16) 0.14430(8) 0.0441(6) Uani 1 1 d .
O5 O -0.0420(2) 0.42880(17) 0.12803(9) 0.0455(7) Uani 1 1 d .
O6 O 0.4839(2) 0.74390(15) 0.10065(8) 0.0418(6) Uani 1 1 d .
O7 O 0.0973(2) 0.13891(15) 0.17624(8) 0.0394(6) Uani 1 1 d .
O8 O 0.0639(4) 0.8265(3) 0.15146(14) 0.0945(14) Uani 1 1 d .
O9 O 0.0106(3) 0.9586(2) 0.14068(11) 0.0684(10) Uani 1 1 d .
O10 O -0.1312(3) 0.8600(2) 0.12210(12) 0.0726(10) Uani 1 1 d .
O21 O 0.6772(3) 0.0622(2) 0.08373(10) 0.0588(8) Uani 1 1 d .
S1 S 0.08165(8) 0.41117(6) 0.11928(3) 0.0387(2) Uani 1 1 d .
S2 S -0.00664(12) 0.87982(8) 0.13024(4) 0.0598(3) Uani 1 1 d .

loop_
_atom_site_aniso_label
_atom_site_aniso_U_11
_atom_site_aniso_U_22
_atom_site_aniso_U_33
_atom_site_aniso_U_23
_atom_site_aniso_U_13
_atom_site_aniso_U_12
C1 0.0361(19) 0.0312(18) 0.039(2) -0.0003(15) 0.0006(15) 0.0006(15)
C2 0.0379(19) 0.036(2) 0.040(2) 0.0009(16) 0.0009(16) -0.0019(16)
C3 0.0354(18) 0.0316(18) 0.041(2) -0.0011(15) 0.0007(15) -0.0021(15)
C4 0.054(2) 0.044(2) 0.052(2) -0.0059(19) 0.0038(19) -0.017(2)
C5 0.042(2) 0.048(2) 0.050(2) -0.0008(19) -0.0006(18) -0.0026(18)
C6 0.042(2) 0.0327(19) 0.044(2) -0.0007(16) 0.0019(16) -0.0057(16)
C7 0.044(2) 0.043(2) 0.049(2) -0.0021(18) -0.0021(18) -0.0037(18)
C8 0.056(3) 0.048(2) 0.048(2) -0.0002(19) -0.007(2) -0.006(2)
C9 0.075(3) 0.046(2) 0.039(2) -0.0036(19) -0.002(2) -0.004(2)
C10 0.069(3) 0.045(2) 0.049(2) -0.005(2) 0.007(2) 0.003(2)
C11 0.054(2) 0.039(2) 0.046(2) -0.0024(18) 0.0000(19) 0.0023(18)
C12 0.0324(17) 0.0314(18) 0.0356(19) 0.0004(15) -0.0001(14) 0.0026(14)
C13 0.0354(19) 0.0349(19) 0.040(2) -0.0005(16) -0.0010(15) -0.0023(15)
C14 0.0360(19) 0.042(2) 0.050(2) 0.0012(18) 0.0026(17) -0.0047(17)
C15 0.0339(19) 0.045(2) 0.050(2) -0.0032(18) 0.0049(17) 0.0028(17)
C16 0.039(2) 0.035(2) 0.044(2) -0.0029(16) 0.0024(16) 0.0021(16)
C17 0.0340(18) 0.0374(19) 0.0354(19) 0.0002(15) 0.0013(15) -0.0027(15)
C18 0.040(2) 0.042(2) 0.039(2) -0.0016(17) -0.0001(16) 0.0025(17)
C19 0.051(2) 0.041(2) 0.038(2) -0.0017(17) -0.0017(17) 0.0019(18)
C21 0.0313(18) 0.036(2) 0.042(2) 0.0033(16) 0.0007(15) 0.0006(15)
C22 0.055(2) 0.050(2) 0.045(2) 0.0080(19) 0.0079(19) -0.005(2)
C23 0.0375(19) 0.0305(18) 0.043(2) 0.0033(15) 0.0043(16) 0.0007(15)
C24 0.044(2) 0.044(2) 0.060(3) 0.010(2) 0.0016(19) 0.0101(18)
C25 0.0372(19) 0.036(2) 0.040(2) -0.0011(16) 0.0035(15) -0.0003(16)
C26 0.040(2) 0.040(2) 0.047(2) -0.0028(17) 0.0028(17) -0.0027(17)
C27 0.037(2) 0.050(2) 0.058(3) -0.007(2) 0.0006(18) -0.0043(18)
C28 0.039(2) 0.054(3) 0.056(3) -0.009(2) -0.0050(18) 0.0025(19)
C29 0.046(2) 0.042(2) 0.051(2) -0.0024(18) -0.0078(18) 0.0039(18)
C30 0.0325(18) 0.0354(19) 0.041(2) 0.0002(16) -0.0010(15) 0.0000(15)
C31 0.0325(18) 0.037(2) 0.040(2) -0.0008(16) 0.0004(15) 0.0000(15)
C32 0.0317(17) 0.0362(19) 0.042(2) -0.0013(16) 0.0014(15) 0.0028(15)
C33 0.049(2) 0.040(2) 0.055(3) -0.0057(19) 0.0076(19) -0.0083(18)
C34 0.041(2) 0.0311(18) 0.041(2) -0.0030(15) 0.0040(16) -0.0021(15)
C35 0.038(2) 0.045(2) 0.049(2) -0.0071(18) -0.0023(17) 0.0005(17)
C36 0.049(2) 0.052(3) 0.047(2) -0.0111(19) -0.0027(19) -0.003(2)
C37 0.054(2) 0.040(2) 0.046(2) -0.0086(18) 0.0085(19) -0.0038(18)
C38 0.041(2) 0.037(2) 0.055(2) -0.0012(18) 0.0077(18) 0.0040(17)
C39 0.040(2) 0.036(2) 0.044(2) 0.0020(16) -0.0010(16) 0.0002(16)
C40 0.038(2) 0.039(2) 0.045(2) -0.0015(17) 0.0000(16) -0.0006(16)
C41 0.0314(17) 0.0335(19) 0.044(2) -0.0043(16) 0.0029(15) -0.0004(15)
C42 0.0357(19) 0.038(2) 0.042(2) -0.0004(16) 0.0037(16) 0.0049(16)
C43 0.0335(18) 0.040(2) 0.051(2) -0.0043(18) 0.0025(16) -0.0031(16)
C44 0.0371(19) 0.039(2) 0.050(2) 0.0016(17) 0.0064(17) 0.0012(16)
C45 0.044(2) 0.041(2) 0.042(2) 0.0011(17) 0.0055(17) -0.0006(17)
C46 0.0330(18) 0.042(2) 0.038(2) 0.0022(16) -0.0005(15) 0.0014(16)
C47 0.0317(18) 0.0349(19) 0.045(2) 0.0016(16) 0.0013(15) -0.0059(15)
C48 0.0347(19) 0.048(2) 0.055(2) 0.0050(19) -0.0031(17) -0.0011(18)
C49 0.0353(19) 0.0327(19) 0.044(2) 0.0027(16) 0.0048(16) -0.0008(15)
C50 0.038(2) 0.040(2) 0.054(2) 0.0022(18) 0.0052(17) -0.0020(17)
C51 0.041(2) 0.039(2) 0.066(3) 0.005(2) 0.0080(19) -0.0001(18)
C52 0.045(2) 0.043(2) 0.059(3) 0.010(2) 0.0045(19) 0.0038(18)
C53 0.038(2) 0.048(2) 0.055(2) 0.005(2) -0.0006(18) -0.0017(18)
C54 0.042(2) 0.038(2) 0.040(2) -0.0004(16) 0.0006(16) -0.0018(16)
C55 0.043(2) 0.040(2) 0.039(2) 0.0018(17) 0.0025(16) 0.0020(17)
C56 0.046(2) 0.045(2) 0.049(2) 0.0030(19) 0.0058(18) -0.0097(19)
C57 0.080(4) 0.132(6) 0.064(4) 0.025(4) 0.019(3) 0.030(4)
C58 0.074(4) 0.084(4) 0.059(3) -0.002(3) -0.003(3) 0.013(3)
C59 0.049(3) 0.098(5) 0.097(4) 0.009(4) 0.007(3) 0.012(3)
C60 0.094(5) 0.092(5) 0.101(5) -0.001(4) 0.038(4) 0.001(4)
C61 0.050(3) 0.048(3) 0.066(3) -0.006(2) -0.003(2) 0.003(2)
C62 0.089(4) 0.054(3) 0.050(3) 0.006(2) -0.003(3) 0.007(3)
C63 0.094(4) 0.072(4) 0.066(3) 0.006(3) -0.011(3) 0.009(3)
Cu1 0.0332(2) 0.0314(2) 0.0378(2) -0.00039(18) 0.00183(18) -0.00118(18)
Cu2 0.0351(2) 0.0318(2) 0.0370(2) -0.00022(18) 0.00190(18) 0.00029(18)
F1 0.0623(16) 0.0633(17) 0.0463(14) 0.0007(12) -0.0100(12) 0.0036(13)
F2 0.0584(15) 0.0511(15) 0.0637(16) -0.0095(12) -0.0046(12) -0.0111(12)
F3 0.0492(14) 0.0586(16) 0.0601(15) -0.0142(13) 0.0090(12) 0.0012(12)
F10 0.0480(15) 0.074(2) 0.105(2) -0.0047(18) 0.0116(15) 0.0019(14)
F11 0.0702(19) 0.092(2) 0.0678(19) 0.0138(17) 0.0032(15) 0.0178(17)
F12 0.098(2) 0.067(2) 0.101(3) -0.0295(19) 0.014(2) -0.0022(19)
N1 0.0326(15) 0.0360(16) 0.0386(17) 0.0018(13) 0.0016(13) -0.0006(13)
N2 0.0388(17) 0.0356(17) 0.0429(18) -0.0022(14) 0.0013(14) -0.0059(14)
N3 0.0338(15) 0.0375(17) 0.0372(17) 0.0009(13) 0.0002(13) -0.0009(13)
N4 0.0353(16) 0.0326(16) 0.0432(18) -0.0013(13) 0.0036(13) -0.0012(13)
N5 0.0341(16) 0.0337(16) 0.0421(17) 0.0014(13) 0.0006(13) -0.0006(13)
N6 0.0384(17) 0.0400(18) 0.0404(18) 0.0033(14) 0.0025(14) -0.0015(14)
N7 0.0352(16) 0.0353(17) 0.0415(17) -0.0007(13) 0.0009(13) 0.0040(13)
N8 0.0437(18) 0.0389(17) 0.0385(18) 0.0042(14) 0.0025(14) -0.0020(14)
N9 0.0363(17) 0.0401(18) 0.0497(19) 0.0041(15) -0.0005(14) 0.0003(14)
N11 0.0391(17) 0.0398(18) 0.0457(18) 0.0000(15) -0.0032(14) -0.0002(14)
N19 0.090(4) 0.071(3) 0.067(3) 0.006(2) -0.007(3) -0.010(3)
O1 0.0389(14) 0.0356(14) 0.0409(14) -0.0007(11) 0.0044(11) -0.0011(11)
O2 0.0334(13) 0.0327(13) 0.0426(14) 0.0003(11) 0.0052(11) 0.0009(10)
O4 0.0352(13) 0.0410(15) 0.0470(15) 0.0007(12) 0.0014(11) -0.0035(11)
O3 0.0384(14) 0.0429(16) 0.0506(16) 0.0062(13) -0.0055(12) 0.0005(12)
O5 0.0297(13) 0.0521(17) 0.0547(17) -0.0036(13) 0.0021(12) 0.0034(12)
O6 0.0396(14) 0.0347(14) 0.0511(16) 0.0062(12) 0.0033(12) 0.0022(11)
O7 0.0329(13) 0.0385(14) 0.0466(15) 0.0032(12) -0.0014(11) -0.0045(11)
O8 0.090(3) 0.096(3) 0.096(3) 0.008(3) -0.041(2) 0.016(3)
O9 0.070(2) 0.067(2) 0.069(2) -0.0241(18) 0.0181(17) -0.0289(18)
O10 0.056(2) 0.075(3) 0.086(3) -0.016(2) 0.0046(18) -0.0225(18)
O21 0.0535(18) 0.062(2) 0.061(2) -0.0047(16) 0.0034(15) 0.0066(16)
S1 0.0328(4) 0.0401(5) 0.0432(5) -0.0008(4) -0.0009(4) 0.0003(4)
S2 0.0663(7) 0.0578(7) 0.0551(7) 0.0003(6) 0.0011(6) -0.0117(6)

loop_
_atom_type_symbol
_atom_type_description
_atom_type_scat_dispersion_real
_atom_type_scat_dispersion_imag
_atom_type_scat_source
C C 0.0033 0.0016 'International Tables Vol C Tables 4.2.6.8 and 6.1.1.4'
H H 0.0000 0.0000 'International Tables Vol C Tables 4.2.6.8 and 6.1.1.4'
Cu Cu 0.3201 1.2651 'International Tables Vol C Tables 4.2.6.8 and 6.1.1.4'
F F 0.0171 0.0103 'International Tables Vol C Tables 4.2.6.8 and 6.1.1.4'
N N 0.0061 0.0033 'International Tables Vol C Tables 4.2.6.8 and 6.1.1.4'
O O 0.0106 0.0060 'International Tables Vol C Tables 4.2.6.8 and 6.1.1.4'
S S 0.1246 0.1234 'International Tables Vol C Tables 4.2.6.8 and 6.1.1.4'

loop_
_geom_angle_atom_site_label_1
_geom_angle_atom_site_label_2
_geom_angle_atom_site_label_3
_geom_angle
C2 C1 N1 108.8(3)
C2 C1 C17 130.0(4)
N1 C1 C17 121.0(3)
C1 C2 N2 105.8(3)
C1 C2 C6 131.4(4)
N2 C2 C6 122.3(3)
N1 C3 N2 109.3(3)
N1 C3 C47 125.6(3)
N2 C3 C47 124.9(3)
N2 C4 H4A 109.5
N2 C4 H4B 109.5
H4A C4 H4B 109.5
N2 C4 H4C 109.5
H4A C4 H4C 109.5
H4B C4 H4C 109.5
F1 C5 F3 107.4(4)
F1 C5 F2 106.7(3)
F3 C5 F2 107.2(4)
F1 C5 S1 111.8(3)
F3 C5 S1 111.6(3)
F2 C5 S1 112.0(3)
C11 C6 C7 118.4(4)
C11 C6 C2 122.5(4)
C7 C6 C2 119.1(4)
C8 C7 C6 121.1(4)
C8 C7 H7 119.4
C6 C7 H7 119.4
C9 C8 C7 120.0(4)
C9 C8 H8 120.0
C7 C8 H8 120.0
C8 C9 C10 119.8(4)
C8 C9 H9 120.1
C10 C9 H9 120.1
C11 C10 C9 120.5(4)
C11 C10 H10 119.7
C9 C10 H10 119.7
C10 C11 C6 120.2(4)
C10 C11 H11 119.9
C6 C11 H11 119.9
O2 C12 C13 121.0(3)
O2 C12 C17 119.7(3)
C13 C12 C17 119.3(3)
C14 C13 C12 120.9(4)
C14 C13 H13 119.6
C12 C13 H13 119.6
C15 C14 C13 120.5(4)
C15 C14 H14 119.7
C13 C14 H14 119.7
C14 C15 C16 119.3(4)
C14 C15 H15 120.3
C16 C15 H15 120.3
C15 C16 C17 121.1(4)
C15 C16 H16 119.4
C17 C16 H16 119.4
C16 C17 C12 118.8(3)
C16 C17 C1 119.8(3)
C12 C17 C1 121.1(3)
C19 C18 N7 108.7(4)
C19 C18 H18 125.6
N7 C18 H18 125.6
C18 C19 N8 107.0(4)
C18 C19 H19 126.5
N8 C19 H19 126.5
N7 C21 N8 110.0(3)
N7 C21 C23 126.2(3)
N8 C21 C23 123.8(3)
N8 C22 H22A 109.5
N8 C22 H22B 109.5
H22A C22 H22B 109.5
N8 C22 H22C 109.5
H22A C22 H22C 109.5
H22B C22 H22C 109.5
O6 C23 C21 110.0(3)
O6 C23 C30 110.2(3)
C21 C23 C30 112.7(3)
O6 C23 C25 107.8(3)
C21 C23 C25 107.9(3)
C30 C23 C25 108.2(3)
O6 C24 H24A 109.5
O6 C24 H24B 109.5
H24A C24 H24B 109.5
O6 C24 H24C 109.5
H24A C24 H24C 109.5
H24B C24 H24C 109.5
N11 C25 C26 124.3(4)
N11 C25 C23 112.2(3)
C26 C25 C23 123.4(4)
C25 C26 C27 117.6(4)
C25 C26 H26 121.2
C27 C26 H26 121.2
C28 C27 C26 118.9(4)
C28 C27 H27 120.5
C26 C27 H27 120.5
C27 C28 C29 119.1(4)
C27 C28 H28 120.4
C29 C28 H28 120.4
N11 C29 C28 123.2(4)
N11 C29 H29 118.4
C28 C29 H29 118.4
N3 C30 N4 110.6(3)
N3 C30 C23 127.4(3)
N4 C30 C23 122.0(3)
C32 C31 N3 109.0(3)
C32 C31 C41 127.5(4)
N3 C31 C41 123.5(3)
C31 C32 N4 106.2(3)
C31 C32 C34 129.5(4)
N4 C32 C34 124.2(3)
N4 C33 H33A 109.5
N4 C33 H33B 109.5
H33A C33 H33B 109.5
N4 C33 H33C 109.5
H33A C33 H33C 109.5
H33B C33 H33C 109.5
C35 C34 C39 119.7(4)
C35 C34 C32 122.1(4)
C39 C34 C32 118.1(3)
C36 C35 C34 119.8(4)
C36 C35 H35 120.1
C34 C35 H35 120.1
C37 C36 C35 120.6(4)
C37 C36 H36 119.7
C35 C36 H36 119.7
C38 C37 C36 119.6(4)
C38 C37 H37 120.2
C36 C37 H37 120.2
C37 C38 C39 120.6(4)
C37 C38 H38 119.7
C39 C38 H38 119.7
C38 C39 C34 119.7(4)
C38 C39 H39 120.1
C34 C39 H39 120.1
C41 C40 C45 120.5(4)
C41 C40 H40 119.8
C45 C40 H40 119.8
C40 C41 C42 119.0(4)
C40 C41 C31 121.9(3)
C42 C41 C31 119.1(3)
C43 C42 C41 120.2(4)
C43 C42 H42 119.9
C41 C42 H42 119.9
C44 C43 C42 120.0(4)
C44 C43 H43 120.0
C42 C43 H43 120.0
C43 C44 C45 120.6(4)
C43 C44 H44 119.7
C45 C44 H44 119.7
C44 C45 C40 119.7(4)
C44 C45 H45 120.2
C40 C45 H45 120.2
N5 C46 N6 109.9(3)
N5 C46 C47 128.6(3)
N6 C46 C47 121.3(3)
O7 C47 C46 110.4(3)
O7 C47 C3 111.0(3)
C46 C47 C3 113.8(3)
O7 C47 C49 105.0(3)
C46 C47 C49 107.0(3)
C3 C47 C49 109.2(3)
O7 C48 H48A 109.5
O7 C48 H48B 109.5
H48A C48 H48B 109.5
O7 C48 H48C 109.5
H48A C48 H48C 109.5
H48B C48 H48C 109.5
N9 C49 C50 123.7(4)
N9 C49 C47 114.6(3)
C50 C49 C47 121.6(3)
C49 C50 C51 117.8(4)
C49 C50 H50 121.1
C51 C50 H50 121.1
C52 C51 C50 119.6(4)
C52 C51 H51 120.2
C50 C51 H51 120.2
C51 C52 C53 118.5(4)
C51 C52 H52 120.7
C53 C52 H52 120.7
N9 C53 C52 123.2(4)
N9 C53 H53 118.4
C52 C53 H53 118.4
C55 C54 N5 109.6(4)
C55 C54 H54 125.2
N5 C54 H54 125.2
C54 C55 N6 106.0(3)
C54 C55 H55 127.0
N6 C55 H55 127.0
N6 C56 H56A 109.5
N6 C56 H56B 109.5
H56A C56 H56B 109.5
N6 C56 H56C 109.5
H56A C56 H56C 109.5
H56B C56 H56C 109.5
C58 C57 H57A 109.5
C58 C57 H57B 109.5
H57A C57 H57B 109.5
C58 C57 H57C 109.5
H57A C57 H57C 109.5
H57B C57 H57C 109.5
O21 C58 C57 110.8(5)
O21 C58 H58A 109.5
C57 C58 H58A 109.5
O21 C58 H58B 109.5
C57 C58 H58B 109.5
H58A C58 H58B 108.1
O21 C59 C60 109.2(5)
O21 C59 H59C 109.8
C60 C59 H59C 109.8
O21 C59 H59D 109.8
C60 C59 H59D 109.8
H59C C59 H59D 108.3
C59 C60 H60A 109.5
C59 C60 H60B 109.5
H60A C60 H60B 109.5
C59 C60 H60C 109.5
H60A C60 H60C 109.5
H60B C60 H60C 109.5
F11 C61 F10 106.6(4)
F11 C61 F12 107.2(4)
F10 C61 F12 106.3(4)
F11 C61 S2 111.3(3)
F10 C61 S2 112.6(3)
F12 C61 S2 112.4(4)
N19 C62 C63 178.9(6)
C62 C63 H63A 109.5
C62 C63 H63B 109.5
H63A C63 H63B 109.5
C62 C63 H63C 109.5
H63A C63 H63C 109.5
H63B C63 H63C 109.5
O1 Cu1 N5 97.90(12)
O1 Cu1 O2 78.36(11)
N5 Cu1 O2 175.81(12)
O1 Cu1 N1 170.00(12)
N5 Cu1 N1 91.17(13)
O2 Cu1 N1 92.70(12)
O1 Cu1 O3 95.02(10)
N5 Cu1 O3 84.78(11)
O2 Cu1 O3 93.62(10)
N1 Cu1 O3 89.96(11)
O1 Cu1 Cu2 39.02(8)
N5 Cu1 Cu2 133.82(10)
O2 Cu1 Cu2 42.05(7)
N1 Cu1 Cu2 133.47(9)
O3 Cu1 Cu2 84.26(7)
O1 Cu2 N7 173.50(12)
O1 Cu2 O2 77.03(11)
N7 Cu2 O2 96.63(12)
O1 Cu2 N3 97.43(12)
N7 Cu2 N3 88.64(13)
O2 Cu2 N3 170.28(11)
O1 Cu2 Cu1 39.15(8)
N7 Cu2 Cu1 135.15(10)
O2 Cu2 Cu1 40.54(7)
N3 Cu2 Cu1 135.85(9)
C3 N1 C1 107.5(3)
C3 N1 Cu1 124.7(3)
C1 N1 Cu1 120.2(2)
C3 N2 C2 108.5(3)
C3 N2 C4 129.1(3)
C2 N2 C4 122.2(3)
C30 N3 C31 106.7(3)
C30 N3 Cu2 120.6(3)
C31 N3 Cu2 129.6(3)
C30 N4 C32 107.5(3)
C30 N4 C33 129.3(3)
C32 N4 C33 123.2(3)
C46 N5 C54 106.5(3)
C46 N5 Cu1 125.6(3)
C54 N5 Cu1 126.1(3)
C46 N6 C55 108.1(3)
C46 N6 C56 128.7(3)
C55 N6 C56 123.1(3)
C21 N7 C18 107.3(3)
C21 N7 Cu2 124.8(3)
C18 N7 Cu2 126.6(3)
C21 N8 C19 107.0(3)
C21 N8 C22 129.5(3)
C19 N8 C22 123.2(3)
C53 N9 C49 117.2(4)
C29 N11 C25 116.9(4)
Cu2 O1 Cu1 101.83(12)
Cu2 O1 H120 110.9
Cu1 O1 H120 116.9
C12 O2 Cu1 121.4(2)
C12 O2 Cu2 133.7(2)
Cu1 O2 Cu2 97.41(11)
S1 O3 Cu1 129.42(16)
C23 O6 C24 114.8(3)
C47 O7 C48 115.6(3)
C58 O21 C59 112.9(4)
O5 S1 O3 115.33(18)
O5 S1 O4 115.29(17)
O3 S1 O4 114.30(16)
O5 S1 C5 103.55(18)
O3 S1 C5 103.43(19)
O4 S1 C5 102.50(18)
O8 S2 O10 116.9(3)
O8 S2 O9 116.8(3)
O10 S2 O9 113.6(2)
O8 S2 C61 101.5(3)
O10 S2 C61 102.8(2)
O9 S2 C61 101.9(2)

loop_
_geom_bond_atom_site_label_1
_geom_bond_atom_site_label_2
_geom_bond_distance
C1 C2 1.364(5)
C1 N1 1.391(5)
C1 C17 1.467(5)
C2 N2 1.394(5)
C2 C6 1.482(5)
C3 N1 1.330(5)
C3 N2 1.356(5)
C3 C47 1.525(5)
C4 N2 1.470(5)
C4 H4A 0.9800
C4 H4B 0.9800
C4 H4C 0.9800
C5 F1 1.330(5)
C5 F3 1.337(5)
C5 F2 1.339(5)
C5 S1 1.816(4)
C6 C11 1.393(6)
C6 C7 1.399(6)
C7 C8 1.385(6)
C7 H7 0.9500
C8 C9 1.375(7)
C8 H8 0.9500
C9 C10 1.390(7)
C9 H9 0.9500
C10 C11 1.388(6)
C10 H10 0.9500
C11 H11 0.9500
C12 O2 1.358(4)
C12 C13 1.387(5)
C12 C17 1.412(5)
C13 C14 1.385(6)
C13 H13 0.9500
C14 C15 1.380(6)
C14 H14 0.9500
C15 C16 1.390(5)
C15 H15 0.9500
C16 C17 1.398(5)
C16 H16 0.9500
C18 C19 1.346(6)
C18 N7 1.376(5)
C18 H18 0.9500
C19 N8 1.379(5)
C19 H19 0.9500
C21 N7 1.317(5)
C21 N8 1.358(5)
C21 C23 1.520(5)
C22 N8 1.470(5)
C22 H22A 0.9800
C22 H22B 0.9800
C22 H22C 0.9800
C23 O6 1.409(4)
C23 C30 1.530(5)
C23 C25 1.536(5)
C24 O6 1.437(5)
C24 H24A 0.9800
C24 H24B 0.9800
C24 H24C 0.9800
C25 N11 1.338(5)
C25 C26 1.382(5)
C26 C27 1.386(6)
C26 H26 0.9500
C27 C28 1.377(6)
C27 H27 0.9500
C28 C29 1.380(6)
C28 H28 0.9500
C29 N11 1.332(5)
C29 H29 0.9500
C30 N3 1.326(5)
C30 N4 1.354(5)
C31 C32 1.362(5)
C31 N3 1.391(5)
C31 C41 1.471(5)
C32 N4 1.394(5)
C32 C34 1.481(5)
C33 N4 1.458(5)
C33 H33A 0.9800
C33 H33B 0.9800
C33 H33C 0.9800
C34 C35 1.392(5)
C34 C39 1.395(5)
C35 C36 1.387(6)
C35 H35 0.9500
C36 C37 1.387(6)
C36 H36 0.9500
C37 C38 1.380(6)
C37 H37 0.9500
C38 C39 1.392(6)
C38 H38 0.9500
C39 H39 0.9500
C40 C41 1.390(5)
C40 C45 1.398(6)
C40 H40 0.9500
C41 C42 1.398(5)
C42 C43 1.396(6)
C42 H42 0.9500
C43 C44 1.374(6)
C43 H43 0.9500
C44 C45 1.381(6)
C44 H44 0.9500
C45 H45 0.9500
C46 N5 1.324(5)
C46 N6 1.352(5)
C46 C47 1.524(5)
C47 O7 1.423(4)
C47 C49 1.550(5)
C48 O7 1.429(5)
C48 H48A 0.9800
C48 H48B 0.9800
C48 H48C 0.9800
C49 N9 1.340(5)
C49 C50 1.376(6)
C50 C51 1.390(6)
C50 H50 0.9500
C51 C52 1.367(6)
C51 H51 0.9500
C52 C53 1.384(6)
C52 H52 0.9500
C53 N9 1.337(5)
C53 H53 0.9500
C54 C55 1.351(6)
C54 N5 1.379(5)
C54 H54 0.9500
C55 N6 1.375(5)
C55 H55 0.9500
C56 N6 1.467(5)
C56 H56A 0.9800
C56 H56B 0.9800
C56 H56C 0.9800
C57 C58 1.476(8)
C57 H57A 0.9800
C57 H57B 0.9800
C57 H57C 0.9800
C58 O21 1.391(6)
C58 H58A 0.9900
C58 H58B 0.9900
C59 O21 1.425(6)
C59 C60 1.499(9)
C59 H59C 0.9900
C59 H59D 0.9900
C60 H60A 0.9800
C60 H60B 0.9800
C60 H60C 0.9800
C61 F11 1.322(5)
C61 F10 1.327(5)
C61 F12 1.336(6)
C61 S2 1.814(5)
C62 N19 1.136(7)
C62 C63 1.483(9)
C63 H63A 0.9800
C63 H63B 0.9800
C63 H63C 0.9800
Cu1 O1 1.918(3)
Cu1 N5 1.946(3)
Cu1 O2 1.949(3)
Cu1 N1 1.953(3)
Cu1 O3 2.421(3)
Cu1 Cu2 2.9739(7)
Cu2 O1 1.913(3)
Cu2 N7 1.936(3)
Cu2 O2 2.009(3)
Cu2 N3 2.011(3)
O1 H120 0.6974
O4 S1 1.448(3)
O3 S1 1.448(3)
O5 S1 1.437(3)
O8 S2 1.405(4)
O9 S2 1.443(4)
O10 S2 1.442(4)
